data_2020802
loop_
_publ_author_name
'Ridenour, J. August'
'Pyrch, Mikaela M.'
'Manning, Zachery J.'
'Bertke, Jeffery A.'
'Cahill, Christopher L.'

_publ_section_title
;
 Two novel bimetallic transition metal--uranyl one-dimensional
 coordination polymers with manganese(II) and cobalt(II) incorporating
 bridging diglycolate (2,2&#x2032;-oxydiacetate) ligands
;
_journal_issue 8
_journal_name_full 'Acta Crystallographica Section C Structural Chemistry'
_journal_paper_doi 10.1107/S2053229617009263
_journal_volume 73
_journal_year 2017
_chemical_formula_iupac '[Co U (C4 H4 O5)2 O2 (H2 O)4], 2H2 O'
_chemical_formula_moiety 'C8 H16 Co O16 U, 2(H2 O)'
_chemical_formula_sum 'C8 H20 Co O18 U'
_chemical_formula_weight 701.20
_chemical_name_systematic
'<i>catena</i>-Poly[[[tetraaquacobalt(II)]-\m-2,2'-oxydiacetato-[dioxidouranium(VI)]-\m-2,2'-oxydiacetato] dihydrate]'
_space_group_crystal_system triclinic
_space_group_IT_number 2
_space_group_name_Hall '-P 1'
_space_group_name_H-M_alt 'P -1'
_symmetry_space_group_name_Hall '-P 1'
_symmetry_space_group_name_H-M 'P -1'
_atom_sites_solution_hydrogens mixed
_audit_creation_method SHELXL-2014/7
_cell_angle_alpha 106.356(12)
_cell_angle_beta 93.891(10)
_cell_angle_gamma 115.130(16)
_cell_formula_units_Z 1
_cell_length_a 6.997(2)
_cell_length_b 7.185(3)
_cell_length_c 11.043(3)
_cell_measurement_reflns_used 9382
_cell_measurement_temperature 100(2)
_cell_measurement_theta_max 29.62
_cell_measurement_theta_min 3.33
_cell_volume 470.9(3)
_computing_cell_refinement
;
SAINT (Bruker, 2005)
;
_computing_data_collection
;
APEX3 (Bruker, 2016)
;
_computing_data_reduction
;
SAINT (Bruker, 2005)
;
_computing_molecular_graphics
;
CrystalMaker (Palmer, 2014)
;
_computing_publication_material
;
WinGX (Farrugia, 2012), PLATON (Spek, 2009)
and publCIF (Westrip, 2010)
;
_computing_structure_refinement
;
SHELXL2014 (Sheldrick, 2015)
;
_computing_structure_solution
;
SIR92 (Altomare <i>et al.</i>,  1994)
;
_diffrn_ambient_temperature 100(2)
_diffrn_measured_fraction_theta_full 0.998
_diffrn_measured_fraction_theta_max 0.979
_diffrn_measurement_device_type 'Bruker D8 Quest/Photon 100'
_diffrn_measurement_method omega
_diffrn_radiation_type MoK\a
_diffrn_radiation_wavelength 0.71073
_diffrn_reflns_av_R_equivalents 0.0478
_diffrn_reflns_limit_h_max 9
_diffrn_reflns_limit_h_min -9
_diffrn_reflns_limit_k_max 9
_diffrn_reflns_limit_k_min -8
_diffrn_reflns_limit_l_max 15
_diffrn_reflns_limit_l_min -15
_diffrn_reflns_number 16760
_diffrn_reflns_theta_full 25.242
_diffrn_reflns_theta_max 29.586
_diffrn_reflns_theta_min 3.294
_diffrn_standards_decay_% 0
_diffrn_standards_interval_count 0
_diffrn_standards_number 0
_exptl_absorpt_coefficient_mu 9.556
_exptl_absorpt_correction_T_max 0.38178
_exptl_absorpt_correction_T_min 0.20925
_exptl_absorpt_correction_type multi-scan
_exptl_absorpt_process_details
;
(SADABS; Sheldrick, 1999)
;
_exptl_crystal_colour Yellow
_exptl_crystal_density_diffrn 2.473
_exptl_crystal_description Block
_exptl_crystal_F_000 331
_exptl_crystal_size_max 0.260
_exptl_crystal_size_mid 0.210
_exptl_crystal_size_min 0.190
_refine_diff_density_max 0.781
_refine_diff_density_min -2.068
_refine_ls_extinction_method none
_refine_ls_goodness_of_fit_ref 1.267
_refine_ls_hydrogen_treatment mixed
_refine_ls_matrix_type full
_refine_ls_number_parameters 148
_refine_ls_number_reflns 2596
_refine_ls_number_restraints 0
_refine_ls_restrained_S_all 1.267
_refine_ls_R_factor_all 0.0170
_refine_ls_R_factor_gt 0.0170
_refine_ls_shift/su_max 0.027
_refine_ls_shift/su_mean 0.003
_refine_ls_structure_factor_coef Fsqd
_refine_ls_weighting_details 'w=1/[\s^2^(Fo^2^)+(0.0175P)^2^+0.0378P] where P=(Fo^2^+2Fc^2^)/3'
_refine_ls_weighting_scheme calc
_refine_ls_wR_factor_gt 0.0399
_refine_ls_wR_factor_ref 0.0399
_reflns_number_gt 2596
_reflns_number_total 2596
_reflns_threshold_expression 'I > 2\s(I)'
_cod_data_source_file fn3236sup1.cif
_cod_data_source_block compound_2
_cod_database_code 2020802
_shelx_space_group_comment
;
The symmetry employed for this shelxl refinement is uniquely defined
by the following loop, which should always be used as a source of
symmetry information in preference to the above space-group names.
They are only intended as comments.
;
_shelx_estimated_absorpt_t_min 0.185
_shelx_estimated_absorpt_t_max 0.258

loop_
_space_group_symop_operation_xyz
'x, y, z'
'-x, -y, -z'

loop_
_atom_site_type_symbol
_atom_site_label
_atom_site_fract_x
_atom_site_fract_y
_atom_site_fract_z
_atom_site_U_iso_or_equiv
_atom_site_adp_type
_atom_site_calc_flag
_atom_site_occupancy
U U1 0.5000 0.5000 0.5000 0.00469(4) Uani d 1
Co Co1 1.0000 1.0000 1.0000 0.00626(8) Uani d 1
O O1 0.3078(3) 0.3366(3) 0.57473(16) 0.0108(3) Uani d 1
O OW2 1.3095(3) 1.0786(3) 1.08379(16) 0.0099(3) Uani d 1
O O2 1.0003(3) 0.7221(3) 0.86811(16) 0.0096(3) Uani d 1
O OW1 1.1256(3) 1.1923(3) 0.88058(16) 0.0109(3) Uani d 1
O O3 0.7765(3) 0.6792(3) 0.69554(16) 0.0125(3) Uani d 1
O O4 0.7624(3) 0.3373(3) 0.55069(15) 0.0106(3) Uani d 1
O O5 0.5763(3) -0.0853(3) 0.24531(15) 0.0116(3) Uani d 1
O O6 0.4832(3) 0.1711(3) 0.34431(17) 0.0119(3) Uani d 1
C C1 0.8910(3) 0.6208(3) 0.7536(2) 0.0078(4) Uani d 1
C C2 0.8986(3) 0.4146(4) 0.6762(2) 0.0092(4) Uani d 1
H H2A 1.0486 0.4466 0.6684 0.011 Uiso calc 1
H H2B 0.8443 0.3032 0.7185 0.011 Uiso calc 1
C C3 0.7684(4) 0.1539(4) 0.4610(2) 0.0087(4) Uani d 1
H H3A 0.7378 0.0370 0.4986 0.010 Uiso calc 1
H H3B 0.9132 0.1979 0.4402 0.010 Uiso calc 1
C C4 0.5975(3) 0.0716(3) 0.3393(2) 0.0074(4) Uani d 1
O OW3 0.3256(3) 0.6502(3) -0.00995(17) 0.0120(3) Uani d 1
H HW2B 1.345(6) 1.113(6) 1.162(4) 0.018 Uiso d 1
H HW2A 1.420(6) 1.160(6) 1.065(3) 0.018 Uiso d 1
H HW1B 1.190(6) 1.331(6) 0.917(3) 0.018 Uiso d 1
H HW1A 1.194(5) 1.163(6) 0.831(3) 0.018 Uiso d 1
H HW3A 0.381(6) 0.735(6) 0.071(4) 0.018 Uiso d 1
H HW3B 0.238(6) 0.686(6) -0.032(4) 0.018 Uiso d 1

loop_
_atom_site_aniso_label
_atom_site_aniso_U_11
_atom_site_aniso_U_22
_atom_site_aniso_U_33
_atom_site_aniso_U_12
_atom_site_aniso_U_13
_atom_site_aniso_U_23
U1 0.00538(6) 0.00511(6) 0.00354(6) 0.00367(4) -0.00018(4) -0.00028(4)
Co1 0.00654(17) 0.00646(18) 0.00524(17) 0.00403(15) -0.00014(14) -0.00007(14)
O1 0.0124(7) 0.0115(7) 0.0108(7) 0.0074(6) 0.0033(6) 0.0037(6)
OW2 0.0080(7) 0.0135(8) 0.0065(7) 0.0049(6) 0.0003(5) 0.0015(6)
O2 0.0110(7) 0.0105(8) 0.0064(7) 0.0069(6) -0.0012(6) -0.0007(6)
OW1 0.0136(7) 0.0093(8) 0.0100(7) 0.0062(6) 0.0038(6) 0.0021(6)
O3 0.0156(8) 0.0127(8) 0.0094(7) 0.0111(6) -0.0025(6) -0.0016(6)
O4 0.0150(7) 0.0108(7) 0.0056(7) 0.0099(6) -0.0031(6) -0.0028(6)
O5 0.0140(7) 0.0127(8) 0.0077(7) 0.0090(7) 0.0006(6) -0.0013(6)
O6 0.0134(7) 0.0147(8) 0.0090(7) 0.0103(7) -0.0007(6) 0.0007(6)
C1 0.0066(8) 0.0086(9) 0.0074(9) 0.0038(7) 0.0008(7) 0.0013(7)
C2 0.0107(9) 0.0100(9) 0.0064(9) 0.0070(8) -0.0019(7) -0.0006(7)
C3 0.0101(9) 0.0086(9) 0.0074(9) 0.0067(8) 0.0004(7) -0.0005(7)
C4 0.0085(9) 0.0080(9) 0.0068(9) 0.0048(7) 0.0024(7) 0.0023(7)
OW3 0.0122(7) 0.0113(8) 0.0119(8) 0.0073(6) -0.0002(6) 0.0011(6)

loop_
_atom_type_symbol
_atom_type_description
_atom_type_scat_dispersion_real
_atom_type_scat_dispersion_imag
_atom_type_scat_source
C C 0.0033 0.0016 'International Tables Vol C Tables 4.2.6.8 and 6.1.1.4'
H H 0.0000 0.0000 'International Tables Vol C Tables 4.2.6.8 and 6.1.1.4'
Co Co 0.3494 0.9721 'International Tables Vol C Tables 4.2.6.8 and 6.1.1.4'
O O 0.0106 0.0060 'International Tables Vol C Tables 4.2.6.8 and 6.1.1.4'
U U -9.6767 9.6646 'International Tables Vol C Tables 4.2.6.8 and 6.1.1.4'

loop_
_geom_angle_atom_site_label_1
_geom_angle_atom_site_label_2
_geom_angle_atom_site_label_3
_geom_angle_site_symmetry_1
_geom_angle_site_symmetry_3
_geom_angle
O1 U1 O1 2_666 . 180.00(11)
O1 U1 O3 2_666 2_666 91.69(7)
O1 U1 O3 . 2_666 88.31(7)
O1 U1 O3 2_666 . 88.31(7)
O1 U1 O3 . . 91.69(7)
O3 U1 O3 2_666 . 180.0
O1 U1 O6 2_666 . 89.18(7)
O1 U1 O6 . . 90.82(7)
O3 U1 O6 2_666 . 63.10(6)
O3 U1 O6 . . 116.90(6)
O1 U1 O6 2_666 2_666 90.82(7)
O1 U1 O6 . 2_666 89.18(7)
O3 U1 O6 2_666 2_666 116.90(6)
O3 U1 O6 . 2_666 63.10(6)
O6 U1 O6 . 2_666 180.00(8)
O1 U1 O4 2_666 . 90.23(7)
O1 U1 O4 . . 89.77(7)
O3 U1 O4 2_666 . 121.71(5)
O3 U1 O4 . . 58.29(6)
O6 U1 O4 . . 58.68(6)
O6 U1 O4 2_666 . 121.32(6)
O1 U1 O4 2_666 2_666 89.77(7)
O1 U1 O4 . 2_666 90.23(7)
O3 U1 O4 2_666 2_666 58.29(5)
O3 U1 O4 . 2_666 121.71(6)
O6 U1 O4 . 2_666 121.31(6)
O6 U1 O4 2_666 2_666 58.68(6)
O4 U1 O4 . 2_666 180.00(5)
OW2 Co1 OW2 2_777 . 180.0
OW2 Co1 O2 2_777 . 94.34(7)
OW2 Co1 O2 . . 85.66(7)
OW2 Co1 O2 2_777 2_777 85.66(7)
OW2 Co1 O2 . 2_777 94.34(7)
O2 Co1 O2 . 2_777 180.00(9)
OW2 Co1 OW1 2_777 2_777 90.38(7)
OW2 Co1 OW1 . 2_777 89.62(7)
O2 Co1 OW1 . 2_777 87.72(7)
O2 Co1 OW1 2_777 2_777 92.28(7)
OW2 Co1 OW1 2_777 . 89.62(7)
OW2 Co1 OW1 . . 90.38(7)
O2 Co1 OW1 . . 92.28(7)
O2 Co1 OW1 2_777 . 87.72(7)
OW1 Co1 OW1 2_777 . 180.00(5)
Co1 OW2 HW2B . . 120(2)
Co1 OW2 HW2A . . 123(2)
HW2B OW2 HW2A . . 103(3)
C1 O2 Co1 . . 125.81(15)
Co1 OW1 HW1B . . 117(2)
Co1 OW1 HW1A . . 121(3)
HW1B OW1 HW1A . . 107(3)
C1 O3 U1 . . 134.13(15)
C3 O4 C2 . . 113.26(16)
C3 O4 U1 . . 123.78(12)
C2 O4 U1 . . 122.74(12)
C4 O6 U1 . . 133.98(15)
O2 C1 O3 . . 125.4(2)
O2 C1 C2 . . 118.53(19)
O3 C1 C2 . . 116.11(19)
O4 C2 C1 . . 106.18(17)
O4 C2 H2A . . 110.5
C1 C2 H2A . . 110.5
O4 C2 H2B . . 110.5
C1 C2 H2B . . 110.5
H2A C2 H2B . . 108.7
O4 C3 C4 . . 107.73(17)
O4 C3 H3A . . 110.2
C4 C3 H3A . . 110.2
O4 C3 H3B . . 110.2
C4 C3 H3B . . 110.2
H3A C3 H3B . . 108.5
O5 C4 O6 . . 125.1(2)
O5 C4 C3 . . 119.47(19)
O6 C4 C3 . . 115.41(18)
HW3A OW3 HW3B . . 103(3)

loop_
_geom_bond_atom_site_label_1
_geom_bond_atom_site_label_2
_geom_bond_site_symmetry_2
_geom_bond_distance
_geom_bond_publ_flag
U1 O1 2_666 1.7953(17) ?
U1 O1 . 1.7953(17) y
U1 O3 2_666 2.4115(18) ?
U1 O3 . 2.4115(18) y
U1 O4 . 2.6649(17) y
U1 O4 2_666 2.6649(17) ?
U1 O6 . 2.4502(19) y
U1 O6 2_666 2.4502(19) ?
Co1 O2 . 2.1151(18) y
Co1 O2 2_777 2.1151(18) ?
Co1 OW1 2_777 2.1386(18) ?
Co1 OW1 . 2.1386(18) y
Co1 OW2 2_777 2.0638(17) ?
Co1 OW2 . 2.0638(17) y
OW2 HW2B . 0.82(4) ?
OW2 HW2A . 0.83(4) ?
O2 C1 . 1.262(3) ?
OW1 HW1B . 0.85(4) ?
OW1 HW1A . 0.79(4) ?
O3 C1 . 1.263(3) ?
O4 C3 . 1.427(3) ?
O4 C2 . 1.441(3) ?
O5 C4 . 1.244(3) ?
O6 C4 . 1.274(3) ?
C1 C2 . 1.512(3) ?
C2 H2A . 0.9900 ?
C2 H2B . 0.9900 ?
C3 C4 . 1.523(3) ?
C3 H3A . 0.9900 ?
C3 H3B . 0.9900 ?
OW3 HW3A . 0.88(4) ?
OW3 HW3B . 0.81(4) ?

loop_
_geom_hbond_atom_site_label_D
_geom_hbond_atom_site_label_H
_geom_hbond_atom_site_label_A
_geom_hbond_site_symmetry_A
_geom_hbond_distance_DH
_geom_hbond_distance_HA
_geom_hbond_distance_DA
_geom_hbond_angle_DHA
OW1 HW1A O5 2_766 0.79(4) 2.07(4) 2.833(2) 161(3)
OW1 HW1B OW3 1_666 0.85(4) 1.95(4) 2.804(3) 176(3)
OW2 HW2A OW3 2_776 0.83(4) 1.99(4) 2.817(3) 177(3)
OW2 HW2B O3 2_777 0.82(4) 2.32(4) 2.833(2) 122(3)
OW2 HW2B O6 1_666 0.82(4) 2.02(4) 2.821(2) 166(3)
OW3 HW3A O5 1_565 0.88(4) 2.00(4) 2.849(3) 165(3)
OW3 HW3B OW2 1_454 0.81(4) 2.55(4) 3.013(3) 118(3)
OW3 HW3B O2 1_454 0.81(4) 2.08(4) 2.870(3) 166(4)

loop_
_geom_torsion_atom_site_label_1
_geom_torsion_atom_site_label_2
_geom_torsion_atom_site_label_3
_geom_torsion_atom_site_label_4
_geom_torsion
Co1 O2 C1 O3 6.0(3)
Co1 O2 C1 C2 -175.44(14)
U1 O3 C1 O2 -165.78(16)
U1 O3 C1 C2 15.6(3)
C3 O4 C2 C1 174.25(17)
U1 O4 C2 C1 -11.0(2)
O2 C1 C2 O4 -179.37(19)
O3 C1 C2 O4 -0.7(3)
C2 O4 C3 C4 172.88(17)
U1 O4 C3 C4 -1.8(2)
U1 O6 C4 O5 -172.96(16)
U1 O6 C4 C3 8.2(3)
O4 C3 C4 O5 178.09(19)
O4 C3 C4 O6 -3.0(3)
